data_4350378
loop_
_publ_author_name
'Kannan, Shanmugaperumal'
'Moody, Morgan A.'
'Barnes, Charles L.'
'Duval, Paul B.'

_publ_section_title
;
 Fluoride abstraction and reversible photochemical reduction of cationic
 uranyl(VI) phosphine oxide complexes.
;
_journal_issue 23
_journal_name_full 'Inorganic chemistry'
_journal_page_first 9206
_journal_page_last 9212
_journal_paper_doi 10.1021/ic060742e
_journal_volume 45
_journal_year 2006
_chemical_formula_sum 'C101 H94 B3 F13 O14 P8 U2'
_chemical_formula_weight 2535.01
_space_group_IT_number 15
_space_group_name_Hall '-C 2yc'
_space_group_name_H-M_alt 'C 1 2/c 1'
_symmetry_cell_setting monoclinic
_symmetry_Int_Tables_number 15
_symmetry_space_group_name_H-M 'C 1 2/c 1'
_atom_sites_solution_hydrogens geom
_atom_sites_solution_primary direct
_atom_sites_solution_secondary difmap
_audit_creation_method SHELXL-97
_cell_angle_alpha 90.00
_cell_angle_beta 100.5150(10)
_cell_angle_gamma 90.00
_cell_formula_units_Z 4
_cell_length_a 27.3113(11)
_cell_length_b 17.3101(7)
_cell_length_c 22.2874(9)
_cell_measurement_reflns_used 8355
_cell_measurement_temperature 173(2)
_cell_measurement_theta_max 27.0
_cell_measurement_theta_min 2.3
_cell_volume 10359.7(7)
_computing_cell_refinement 'SAINT (Bruker, 1998)'
_computing_data_collection 'SMART (Bruker, 1998)'
_computing_data_reduction 'SAINT (Bruker, 1998)'
_computing_molecular_graphics 'ORTEP-III (Burnett & Johnson, 1996)'
_computing_publication_material 'CIFTAB (Sheldrick, 1997)'
_computing_structure_refinement 'SHELXL-97 (Sheldrick, 1997)'
_computing_structure_solution 'SHELXS-97 (Sheldrick, 1997)'
_diffrn_ambient_temperature 173(2)
_diffrn_measured_fraction_theta_full 0.997
_diffrn_measured_fraction_theta_max 0.997
_diffrn_measurement_device_type 'Bruker SMART CCD area detector'
_diffrn_measurement_method 'omega scans'
_diffrn_radiation_monochromator graphite
_diffrn_radiation_type MoK\a
_diffrn_radiation_wavelength 0.71073
_diffrn_reflns_av_R_equivalents 0.0312
_diffrn_reflns_av_sigmaI/netI 0.0359
_diffrn_reflns_limit_h_max 34
_diffrn_reflns_limit_h_min -34
_diffrn_reflns_limit_k_max 22
_diffrn_reflns_limit_k_min -22
_diffrn_reflns_limit_l_max 26
_diffrn_reflns_limit_l_min -28
_diffrn_reflns_number 36656
_diffrn_reflns_theta_full 27.11
_diffrn_reflns_theta_max 27.11
_diffrn_reflns_theta_min 1.40
_diffrn_source 'fine-focus sealed tube'
_diffrn_standards_decay_% 0.0
_exptl_absorpt_coefficient_mu 3.330
_exptl_absorpt_correction_T_max 0.56
_exptl_absorpt_correction_T_min 0.38
_exptl_absorpt_correction_type multi-scan
_exptl_absorpt_process_details
;
 Data were corrected for decay and absorption using the program SADABS 
 (Sheldrick, G. M. (2003). SADABS. Version 2.10. University of
 G\"ottingen, Germany).
;
_exptl_crystal_colour pale-yellow
_exptl_crystal_density_diffrn 1.625
_exptl_crystal_density_method 'not measured'
_exptl_crystal_description prism
_exptl_crystal_F_000 4992
_exptl_crystal_size_max 0.35
_exptl_crystal_size_mid 0.25
_exptl_crystal_size_min 0.20
_refine_diff_density_max 0.952
_refine_diff_density_min -2.141
_refine_diff_density_rms 0.109
_refine_ls_extinction_method none
_refine_ls_goodness_of_fit_ref 1.054
_refine_ls_hydrogen_treatment noref
_refine_ls_matrix_type full
_refine_ls_number_parameters 663
_refine_ls_number_reflns 11433
_refine_ls_number_restraints 0
_refine_ls_restrained_S_all 1.054
_refine_ls_R_factor_all 0.0562
_refine_ls_R_factor_gt 0.0397
_refine_ls_shift/su_max 0.001
_refine_ls_shift/su_mean 0.000
_refine_ls_structure_factor_coef Fsqd
_refine_ls_weighting_details 'calc w=1/[\s^2^(Fo^2^)+(0.0375P)^2^+54.7852P] where P=(Fo^2^+2Fc^2^)/3'
_refine_ls_weighting_scheme calc
_refine_ls_wR_factor_gt 0.0892
_refine_ls_wR_factor_ref 0.0974
_reflns_number_gt 9238
_reflns_number_total 11433
_reflns_threshold_expression >2sigma(I)
_cod_data_source_file ic060742esi20060501_040710.cif
_cod_data_source_block Kannan17
_cod_original_sg_symbol_H-M 'C 2/c'
_cod_database_code 4350378

loop_
_symmetry_equiv_pos_as_xyz
'x, y, z'
'-x, y, -z+1/2'
'x+1/2, y+1/2, z'
'-x+1/2, y+1/2, -z+1/2'
'-x, -y, -z'
'x, -y, z-1/2'
'-x+1/2, -y+1/2, -z'
'x+1/2, -y+1/2, z-1/2'

loop_
_atom_site_label
_atom_site_type_symbol
_atom_site_fract_x
_atom_site_fract_y
_atom_site_fract_z
_atom_site_U_iso_or_equiv
_atom_site_adp_type
_atom_site_occupancy
_atom_site_symmetry_multiplicity
_atom_site_calc_flag
_atom_site_refinement_flags
U1 U 0.020286(6) 0.162495(11) 0.346713(8) 0.03582(7) Uani 1 1 d .
P1 P -0.02375(5) 0.24489(11) 0.47932(6) 0.0563(4) Uani 1 1 d .
F1 F 0.0000 0.1106(2) 0.2500 0.0371(8) Uani 1 2 d S
O1 O -0.01381(14) 0.1821(3) 0.43554(16) 0.0567(11) Uani 1 1 d .
C1 C -0.0128(2) 0.2068(5) 0.5551(3) 0.0680(19) Uani 1 1 d .
B1 B 0.2948(3) 0.2007(5) 0.1677(4) 0.071(2) Uani 1 1 d .
P2 P 0.08042(5) 0.29307(11) 0.46907(6) 0.0581(4) Uani 1 1 d .
O2 O 0.07880(13) 0.2392(2) 0.41548(15) 0.0540(10) Uani 1 1 d .
C2 C 0.0068(2) 0.1328(5) 0.5653(3) 0.076(2) Uani 1 1 d .
H2 H 0.0120 0.1022 0.5316 0.092 Uiso 1 1 calc R
P3 P 0.13589(4) 0.21055(8) 0.27879(5) 0.0351(3) Uani 1 1 d .
F3 F 0.2556(2) 0.2414(3) 0.1819(2) 0.1074(16) Uani 1 1 d .
O3 O 0.08827(11) 0.18533(18) 0.29654(15) 0.0356(7) Uani 1 1 d .
C3 C 0.0189(3) 0.1032(6) 0.6237(4) 0.094(3) Uani 1 1 d .
H3 H 0.0315 0.0521 0.6301 0.113 Uiso 1 1 calc R
P4 P -0.11145(5) 0.09298(10) 0.32644(7) 0.0571(5) Uani 1 1 d .
F4 F 0.3365(2) 0.2186(4) 0.2051(3) 0.138(2) Uani 1 1 d .
O4 O -0.05554(12) 0.0937(2) 0.33622(16) 0.0506(10) Uani 1 1 d .
C4 C 0.0124(4) 0.1478(7) 0.6718(4) 0.120(4) Uani 1 1 d .
H4 H 0.0227 0.1289 0.7122 0.144 Uiso 1 1 calc R
F5 F 0.2953(3) 0.2133(6) 0.1105(2) 0.196(4) Uani 1 1 d .
O5 O 0.05053(12) 0.0768(2) 0.37753(18) 0.0583(11) Uani 1 1 d .
C5 C -0.0092(4) 0.2213(8) 0.6628(3) 0.127(4) Uani 1 1 d .
H5 H -0.0152 0.2504 0.6969 0.153 Uiso 1 1 calc R
O6 O -0.01072(11) 0.24874(19) 0.31840(14) 0.0366(7) Uani 1 1 d .
C6 C -0.0221(3) 0.2525(6) 0.6034(3) 0.097(3) Uani 1 1 d .
H6 H -0.0366 0.3024 0.5966 0.117 Uiso 1 1 calc R
C7 C -0.0855(2) 0.2835(4) 0.4610(3) 0.0630(17) Uani 1 1 d .
C8 C -0.1231(3) 0.2583(5) 0.4910(4) 0.092(3) Uani 1 1 d .
H8 H -0.1156 0.2228 0.5239 0.110 Uiso 1 1 calc R
F9 F -0.0010(6) 0.5586(6) 0.3289(5) 0.134(4) Uani 0.50 1 d P
C9 C -0.1715(3) 0.2845(6) 0.4731(4) 0.105(3) Uani 1 1 d .
H9 H -0.1970 0.2670 0.4938 0.127 Uiso 1 1 calc R
C10 C -0.1827(3) 0.3356(5) 0.4258(4) 0.088(2) Uani 1 1 d .
H10 H -0.2160 0.3530 0.4134 0.105 Uiso 1 1 calc R
C11 C -0.1462(3) 0.3619(5) 0.3960(3) 0.075(2) Uani 1 1 d .
H11 H -0.1542 0.3981 0.3637 0.090 Uiso 1 1 calc R
C12 C -0.0973(2) 0.3357(4) 0.4129(3) 0.0609(16) Uani 1 1 d .
H12 H -0.0722 0.3534 0.3917 0.073 Uiso 1 1 calc R
C13 C 0.0189(2) 0.3238(4) 0.4765(2) 0.0539(15) Uani 1 1 d .
H13A H 0.0053 0.3575 0.4415 0.065 Uiso 1 1 calc R
H13B H 0.0212 0.3549 0.5142 0.065 Uiso 1 1 calc R
C14 C 0.1154(2) 0.3783(5) 0.4604(2) 0.070(2) Uani 1 1 d .
C15 C 0.1606(3) 0.3697(6) 0.4412(3) 0.106(3) Uani 1 1 d .
H15 H 0.1727 0.3196 0.4341 0.127 Uiso 1 1 calc R
C16 C 0.1885(4) 0.4361(8) 0.4324(4) 0.130(5) Uani 1 1 d .
H16 H 0.2194 0.4309 0.4189 0.157 Uiso 1 1 calc R
C17 C 0.1710(4) 0.5083(7) 0.4434(4) 0.117(4) Uani 1 1 d .
H17 H 0.1900 0.5528 0.4378 0.140 Uiso 1 1 calc R
C18 C 0.1271(3) 0.5161(6) 0.4620(4) 0.099(3) Uani 1 1 d .
H18 H 0.1151 0.5662 0.4689 0.119 Uiso 1 1 calc R
C19 C 0.0992(3) 0.4510(5) 0.4711(3) 0.083(2) Uani 1 1 d .
H19 H 0.0686 0.4573 0.4850 0.100 Uiso 1 1 calc R
C20 C 0.1084(2) 0.2460(6) 0.5386(3) 0.080(3) Uani 1 1 d .
C21 C 0.1071(3) 0.2807(7) 0.5943(3) 0.113(4) Uani 1 1 d .
H21 H 0.0917 0.3296 0.5964 0.135 Uiso 1 1 calc R
C22 C 0.1292(4) 0.2414(10) 0.6476(4) 0.155(6) Uani 1 1 d .
H22 H 0.1268 0.2628 0.6863 0.186 Uiso 1 1 calc R
C23 C 0.1534(4) 0.1746(10) 0.6451(5) 0.150(7) Uani 1 1 d .
H23 H 0.1702 0.1515 0.6819 0.180 Uiso 1 1 calc R
C24 C 0.1544(3) 0.1391(6) 0.5905(4) 0.108(3) Uani 1 1 d .
H24 H 0.1703 0.0905 0.5891 0.130 Uiso 1 1 calc R
C25 C 0.1313(3) 0.1761(6) 0.5365(3) 0.089(3) Uani 1 1 d .
H25 H 0.1317 0.1522 0.4982 0.107 Uiso 1 1 calc R
C26 C 0.1409(2) 0.3137(3) 0.2808(2) 0.0471(13) Uani 1 1 d .
C27 C 0.1857(3) 0.3517(5) 0.2824(4) 0.093(3) Uani 1 1 d .
H27 H 0.2158 0.3234 0.2844 0.112 Uiso 1 1 calc R
C28 C 0.1860(4) 0.4338(6) 0.2809(4) 0.115(4) Uani 1 1 d .
H28 H 0.2161 0.4609 0.2799 0.138 Uiso 1 1 calc R
C29 C 0.1438(5) 0.4723(6) 0.2808(6) 0.146(5) Uani 1 1 d .
H29 H 0.1447 0.5271 0.2813 0.175 Uiso 1 1 calc R
C30 C 0.0993(4) 0.4357(4) 0.2801(6) 0.150(5) Uani 1 1 d .
H30 H 0.0698 0.4648 0.2798 0.181 Uiso 1 1 calc R
C31 C 0.0978(3) 0.3559(4) 0.2797(4) 0.087(3) Uani 1 1 d .
H31 H 0.0670 0.3299 0.2787 0.104 Uiso 1 1 calc R
C32 C 0.18887(17) 0.1672(3) 0.3264(2) 0.0472(13) Uani 1 1 d .
C33 C 0.2347(2) 0.1607(6) 0.3080(3) 0.100(3) Uani 1 1 d .
H33 H 0.2388 0.1799 0.2692 0.120 Uiso 1 1 calc R
C34 C 0.2744(3) 0.1263(7) 0.3461(4) 0.114(4) Uani 1 1 d .
H34 H 0.3056 0.1214 0.3332 0.136 Uiso 1 1 calc R
C35 C 0.2690(2) 0.0997(5) 0.4017(4) 0.082(2) Uani 1 1 d .
H35 H 0.2964 0.0766 0.4280 0.098 Uiso 1 1 calc R
C36 C 0.2243(2) 0.1060(5) 0.4198(4) 0.092(3) Uani 1 1 d .
H36 H 0.2205 0.0876 0.4588 0.111 Uiso 1 1 calc R
C37 C 0.1839(2) 0.1395(4) 0.3813(3) 0.0680(19) Uani 1 1 d .
H37 H 0.1526 0.1427 0.3940 0.082 Uiso 1 1 calc R
C38 C 0.13730(19) 0.1850(4) 0.2002(2) 0.0509(14) Uani 1 1 d .
H38A H 0.1193 0.2256 0.1736 0.061 Uiso 1 1 calc R
H38B H 0.1724 0.1863 0.1945 0.061 Uiso 1 1 calc R
C39 C -0.1312(2) 0.0745(4) 0.3976(3) 0.071(2) Uani 1 1 d .
C40 C -0.0955(2) 0.0478(4) 0.4459(3) 0.079(2) Uani 1 1 d .
H40 H -0.0622 0.0399 0.4405 0.094 Uiso 1 1 calc R
C41 C -0.1087(3) 0.0329(5) 0.5018(3) 0.093(3) Uani 1 1 d .
H41 H -0.0846 0.0128 0.5342 0.112 Uiso 1 1 calc R
C42 C -0.1562(3) 0.0468(6) 0.5107(3) 0.111(4) Uani 1 1 d .
H42 H -0.1647 0.0376 0.5495 0.133 Uiso 1 1 calc R
C43 C -0.1921(3) 0.0744(6) 0.4632(3) 0.110(4) Uani 1 1 d .
H43 H -0.2251 0.0835 0.4694 0.132 Uiso 1 1 calc R
C44 C -0.1794(2) 0.0886(5) 0.4069(3) 0.093(3) Uani 1 1 d .
H44 H -0.2037 0.1081 0.3744 0.111 Uiso 1 1 calc R
C45 C -0.1349(2) 0.0213(4) 0.2701(3) 0.066(2) Uani 1 1 d .
C46 C -0.1849(3) -0.0008(6) 0.2598(3) 0.100(3) Uani 1 1 d .
H46 H -0.2075 0.0204 0.2832 0.120 Uiso 1 1 calc R
C47 C -0.2006(3) -0.0553(6) 0.2140(3) 0.118(4) Uani 1 1 d .
H47 H -0.2346 -0.0707 0.2058 0.141 Uiso 1 1 calc R
C48 C -0.1686(3) -0.0866(5) 0.1811(4) 0.091(3) Uani 1 1 d .
H48 H -0.1800 -0.1247 0.1511 0.109 Uiso 1 1 calc R
C49 C -0.1198(3) -0.0635(4) 0.1910(4) 0.092(3) Uani 1 1 d .
H49 H -0.0974 -0.0848 0.1675 0.110 Uiso 1 1 calc R
C50 C -0.10344(15) -0.0084(2) 0.23568(19) 0.078(2) Uani 1 1 d .
H50 H -0.0698 0.0085 0.2421 0.094 Uiso 1 1 calc R
F6 F -0.01054(15) 0.4404(2) 0.36188(19) 0.0545(16) Uani 0.50 1 d PR
F7 F 0.00057(15) 0.5390(2) 0.42638(19) 0.125(4) Uani 0.50 1 d PR
F8 F -0.06822(15) 0.5258(2) 0.36567(19) 0.103(3) Uani 0.50 1 d PR
F2 F 0.28467(19) 0.1233(3) 0.1774(3) 0.137(2) Uani 1 1 d .
O1S O 0.0272(9) 0.6169(9) 0.2918(7) 0.162(7) Uani 0.50 1 d P
C1S C 0.0729(7) 0.6346(13) 0.2926(15) 0.142(11) Uani 0.50 1 d P
O2S O -0.0297(9) 0.5776(11) 0.3890(7) 0.186(9) Uani 0.50 1 d P
B2 B -0.0208(7) 0.5131(8) 0.3746(7) 0.064(4) Uani 0.50 1 d P

loop_
_atom_site_aniso_label
_atom_site_aniso_U_11
_atom_site_aniso_U_22
_atom_site_aniso_U_33
_atom_site_aniso_U_23
_atom_site_aniso_U_13
_atom_site_aniso_U_12
U1 0.02417(9) 0.04695(11) 0.03251(10) 0.01712(8) -0.00499(6) -0.00992(7)
P1 0.0418(7) 0.0948(12) 0.0312(7) 0.0200(7) 0.0035(6) -0.0244(8)
F1 0.0244(17) 0.0316(19) 0.051(2) 0.000 -0.0040(16) 0.000
O1 0.046(2) 0.093(3) 0.0315(18) 0.0137(19) 0.0073(16) -0.028(2)
C1 0.051(3) 0.117(6) 0.038(3) 0.029(4) 0.011(3) -0.017(4)
B1 0.086(6) 0.067(5) 0.051(4) -0.014(4) -0.007(4) 0.015(4)
P2 0.0402(7) 0.1068(13) 0.0246(6) 0.0055(7) -0.0012(5) -0.0307(8)
O2 0.0363(19) 0.089(3) 0.0330(18) 0.0045(19) -0.0026(15) -0.0241(19)
C2 0.052(4) 0.128(6) 0.046(3) 0.035(4) 0.002(3) -0.022(4)
P3 0.0259(5) 0.0520(7) 0.0275(6) -0.0133(5) 0.0052(5) -0.0063(5)
F3 0.136(4) 0.092(3) 0.102(3) 0.013(3) 0.043(3) 0.048(3)
O3 0.0266(15) 0.0392(17) 0.0398(18) -0.0038(14) 0.0031(13) -0.0050(13)
C3 0.067(5) 0.152(8) 0.064(5) 0.058(5) 0.010(4) -0.008(5)
P4 0.0311(6) 0.0876(11) 0.0449(8) 0.0408(8) -0.0132(6) -0.0273(7)
F4 0.117(4) 0.154(5) 0.120(4) -0.016(4) -0.036(4) -0.033(4)
O4 0.0315(17) 0.069(2) 0.045(2) 0.0276(18) -0.0111(15) -0.0209(17)
C4 0.100(7) 0.210(12) 0.053(5) 0.065(7) 0.020(5) 0.006(7)
F5 0.193(7) 0.347(11) 0.057(3) 0.010(5) 0.049(4) 0.121(7)
O5 0.0326(18) 0.063(2) 0.069(3) 0.040(2) -0.0187(17) -0.0128(17)
C5 0.142(9) 0.208(13) 0.034(4) 0.031(6) 0.020(5) 0.010(9)
O6 0.0322(16) 0.0467(19) 0.0307(16) 0.0063(14) 0.0052(13) -0.0023(14)
C6 0.103(6) 0.151(8) 0.039(4) 0.024(4) 0.017(4) -0.004(6)
C7 0.049(3) 0.088(5) 0.049(3) 0.010(3) 0.002(3) -0.022(3)
C8 0.053(4) 0.136(7) 0.086(5) 0.042(5) 0.015(4) -0.029(4)
F9 0.241(14) 0.066(6) 0.110(8) 0.007(6) 0.069(9) -0.018(7)
C9 0.052(4) 0.151(9) 0.114(7) 0.024(7) 0.015(5) -0.032(5)
C10 0.046(4) 0.124(7) 0.088(6) -0.005(5) 0.000(4) -0.011(4)
C11 0.065(4) 0.100(5) 0.054(4) -0.001(4) -0.004(3) 0.000(4)
C12 0.055(3) 0.079(4) 0.046(3) 0.004(3) 0.003(3) -0.012(3)
C13 0.047(3) 0.085(4) 0.028(2) 0.007(3) 0.002(2) -0.025(3)
C14 0.060(4) 0.122(6) 0.026(3) -0.009(3) 0.004(3) -0.051(4)
C15 0.084(5) 0.186(9) 0.057(4) -0.056(5) 0.037(4) -0.085(6)
C16 0.102(7) 0.229(13) 0.071(5) -0.064(7) 0.045(5) -0.117(8)
C17 0.111(7) 0.183(11) 0.056(5) -0.020(6) 0.014(5) -0.106(8)
C18 0.091(6) 0.122(7) 0.078(5) 0.007(5) 0.001(4) -0.064(5)
C19 0.065(4) 0.123(7) 0.059(4) 0.013(4) 0.002(3) -0.048(5)
C20 0.038(3) 0.165(8) 0.032(3) 0.022(4) -0.009(3) -0.027(4)
C21 0.082(5) 0.220(11) 0.033(3) 0.016(5) -0.002(3) -0.014(6)
C22 0.089(7) 0.33(2) 0.039(4) 0.031(8) -0.015(5) 0.002(10)
C23 0.064(6) 0.31(2) 0.066(6) 0.081(9) -0.021(5) -0.041(8)
C24 0.060(4) 0.169(9) 0.088(6) 0.067(6) -0.008(4) -0.029(5)
C25 0.049(4) 0.152(8) 0.061(4) 0.043(5) -0.006(3) -0.035(5)
C26 0.055(3) 0.060(3) 0.027(2) -0.007(2) 0.011(2) -0.029(3)
C27 0.091(5) 0.112(6) 0.093(5) -0.054(5) 0.059(5) -0.069(5)
C28 0.142(9) 0.130(9) 0.089(6) -0.039(6) 0.064(7) -0.110(8)
C29 0.172(11) 0.081(7) 0.163(11) 0.043(7) -0.024(10) -0.078(8)
C30 0.126(8) 0.044(4) 0.240(13) 0.021(6) -0.074(8) -0.024(5)
C31 0.066(4) 0.046(4) 0.130(7) 0.019(4) -0.033(4) -0.018(3)
C32 0.027(2) 0.070(4) 0.041(3) -0.016(3) -0.005(2) -0.004(2)
C33 0.038(3) 0.215(10) 0.040(3) -0.015(5) -0.007(3) 0.030(5)
C34 0.042(4) 0.233(11) 0.059(5) -0.030(6) -0.010(3) 0.030(5)
C35 0.034(3) 0.110(6) 0.089(5) 0.000(5) -0.022(3) 0.001(3)
C36 0.047(4) 0.131(7) 0.093(6) 0.053(5) -0.002(4) -0.008(4)
C37 0.033(3) 0.094(5) 0.076(4) 0.032(4) 0.005(3) -0.007(3)
C38 0.034(3) 0.085(4) 0.031(2) -0.022(3) -0.003(2) 0.013(3)
C39 0.039(3) 0.119(6) 0.049(3) 0.053(4) -0.009(2) -0.033(3)
C40 0.047(3) 0.121(6) 0.058(4) 0.053(4) -0.017(3) -0.037(4)
C41 0.070(4) 0.144(7) 0.056(4) 0.065(4) -0.015(3) -0.042(5)
C42 0.073(5) 0.190(10) 0.065(5) 0.071(6) 0.002(4) -0.054(6)
C43 0.054(4) 0.198(10) 0.076(5) 0.066(6) 0.007(4) -0.042(5)
C44 0.041(3) 0.169(8) 0.063(4) 0.063(5) -0.005(3) -0.041(4)
C45 0.043(3) 0.079(4) 0.062(4) 0.045(3) -0.028(3) -0.033(3)
C46 0.065(4) 0.183(9) 0.044(3) 0.029(4) -0.012(3) -0.078(5)
C47 0.089(6) 0.192(10) 0.057(4) 0.043(5) -0.027(4) -0.104(7)
C48 0.085(5) 0.077(5) 0.090(6) 0.039(4) -0.036(5) -0.049(4)
C49 0.069(4) 0.044(4) 0.144(8) 0.005(4) -0.029(5) -0.011(3)
C50 0.043(3) 0.043(3) 0.132(7) 0.020(4) -0.027(4) -0.009(3)
F6 0.073(4) 0.037(3) 0.054(4) 0.007(3) 0.015(3) 0.000(3)
F7 0.143(9) 0.118(9) 0.102(8) -0.057(7) -0.012(7) 0.042(7)
F8 0.096(7) 0.079(6) 0.136(9) -0.046(6) 0.027(6) -0.005(5)
F2 0.090(3) 0.079(3) 0.219(7) -0.021(4) -0.032(4) 0.019(3)
O1S 0.28(2) 0.097(11) 0.120(11) -0.014(9) 0.074(14) 0.039(14)
C1S 0.077(12) 0.097(14) 0.27(3) -0.013(17) 0.083(17) 0.004(11)
O2S 0.31(3) 0.148(15) 0.103(12) -0.014(11) 0.035(14) 0.087(17)
B2 0.100(12) 0.029(6) 0.059(9) -0.002(6) 0.007(8) -0.005(7)

loop_
_atom_type_symbol
_atom_type_description
_atom_type_scat_dispersion_real
_atom_type_scat_dispersion_imag
_atom_type_scat_source
C C 0.0033 0.0016 'International Tables Vol C Tables 4.2.6.8 and 6.1.1.4'
H H 0.0000 0.0000 'International Tables Vol C Tables 4.2.6.8 and 6.1.1.4'
B B 0.0013 0.0007 'International Tables Vol C Tables 4.2.6.8 and 6.1.1.4'
O O 0.0106 0.0060 'International Tables Vol C Tables 4.2.6.8 and 6.1.1.4'
F F 0.0171 0.0103 'International Tables Vol C Tables 4.2.6.8 and 6.1.1.4'
P P 0.1023 0.0942 'International Tables Vol C Tables 4.2.6.8 and 6.1.1.4'
U U -9.6767 9.6646 'International Tables Vol C Tables 4.2.6.8 and 6.1.1.4'

loop_
_geom_angle_atom_site_label_1
_geom_angle_atom_site_label_2
_geom_angle_atom_site_label_3
_geom_angle
_geom_angle_site_symmetry_1
_geom_angle_site_symmetry_3
O5 U1 O6 177.94(18) . .
O5 U1 F1 92.95(16) . .
O6 U1 F1 88.73(12) . .
O5 U1 O1 91.30(18) . .
O6 U1 O1 86.64(14) . .
F1 U1 O1 140.81(9) . .
O5 U1 O4 87.41(14) . .
O6 U1 O4 92.07(13) . .
F1 U1 O4 69.79(10) . .
O1 U1 O4 71.52(13) . .
O5 U1 O3 88.43(15) . .
O6 U1 O3 93.21(13) . .
F1 U1 O3 72.50(8) . .
O1 U1 O3 146.59(12) . .
O4 U1 O3 141.77(12) . .
O5 U1 O2 90.37(15) . .
O6 U1 O2 88.89(14) . .
F1 U1 O2 146.05(9) . .
O1 U1 O2 72.76(12) . .
O4 U1 O2 144.14(13) . .
O3 U1 O2 73.83(11) . .
O1 P1 C1 109.0(3) . .
O1 P1 C7 113.1(3) . .
C1 P1 C7 109.9(3) . .
O1 P1 C13 109.1(2) . .
C1 P1 C13 108.3(3) . .
C7 P1 C13 107.3(3) . .
U1 F1 U1 134.15(16) 2 .
P1 O1 U1 141.9(2) . .
C2 C1 C6 121.0(6) . .
C2 C1 P1 119.1(6) . .
C6 C1 P1 119.8(6) . .
F5 B1 F4 114.8(9) . .
F5 B1 F3 106.8(7) . .
F4 B1 F3 110.8(7) . .
F5 B1 F2 110.7(8) . .
F4 B1 F2 107.5(7) . .
F3 B1 F2 105.9(8) . .
O2 P2 C14 111.3(3) . .
O2 P2 C20 110.4(4) . .
C14 P2 C20 108.5(3) . .
O2 P2 C13 111.2(2) . .
C14 P2 C13 107.0(4) . .
C20 P2 C13 108.2(3) . .
P2 O2 U1 140.0(2) . .
C3 C2 C1 120.9(8) . .
C3 C2 H2 119.6 . .
C1 C2 H2 119.6 . .
O3 P3 C26 110.6(2) . .
O3 P3 C32 111.6(2) . .
C26 P3 C32 110.6(3) . .
O3 P3 C38 111.0(2) . .
C26 P3 C38 104.6(3) . .
C32 P3 C38 108.2(2) . .
P3 O3 U1 166.0(2) . .
C4 C3 C2 119.3(9) . .
C4 C3 H3 120.3 . .
C2 C3 H3 120.3 . .
O4 P4 C39 109.5(2) . .
O4 P4 C45 109.2(3) . .
C39 P4 C45 111.6(3) . .
O4 P4 C38 111.6(2) . 2
C39 P4 C38 106.6(3) . 2
C45 P4 C38 108.2(3) . 2
P4 O4 U1 150.2(2) . .
C3 C4 C5 121.0(8) . .
C3 C4 H4 119.5 . .
C5 C4 H4 119.5 . .
C4 C5 C6 120.6(10) . .
C4 C5 H5 119.7 . .
C6 C5 H5 119.7 . .
C1 C6 C5 117.1(9) . .
C1 C6 H6 121.4 . .
C5 C6 H6 121.4 . .
C8 C7 C12 118.9(6) . .
C8 C7 P1 121.4(5) . .
C12 C7 P1 119.6(5) . .
C9 C8 C7 120.6(7) . .
C9 C8 H8 119.7 . .
C7 C8 H8 119.7 . .
B2 F9 O1S 167.7(13) . .
B2 F9 O2S 43.7(8) . .
O1S F9 O2S 128.5(11) . .
C10 C9 C8 120.0(7) . .
C10 C9 H9 120.0 . .
C8 C9 H9 120.0 . .
C9 C10 C11 120.5(7) . .
C9 C10 H10 119.8 . .
C11 C10 H10 119.8 . .
C10 C11 C12 120.4(7) . .
C10 C11 H11 119.8 . .
C12 C11 H11 119.8 . .
C11 C12 C7 119.6(6) . .
C11 C12 H12 120.2 . .
C7 C12 H12 120.2 . .
P2 C13 P1 113.6(4) . .
P2 C13 H13A 108.9 . .
P1 C13 H13A 108.9 . .
P2 C13 H13B 108.9 . .
P1 C13 H13B 108.9 . .
H13A C13 H13B 107.7 . .
C19 C14 C15 119.1(7) . .
C19 C14 P2 123.0(5) . .
C15 C14 P2 117.9(7) . .
C14 C15 C16 119.3(10) . .
C14 C15 H15 120.4 . .
C16 C15 H15 120.4 . .
C17 C16 C15 120.0(9) . .
C17 C16 H16 120.0 . .
C15 C16 H16 120.0 . .
C18 C17 C16 120.3(9) . .
C18 C17 H17 119.8 . .
C16 C17 H17 119.8 . .
C17 C18 C19 120.3(10) . .
C17 C18 H18 119.8 . .
C19 C18 H18 119.8 . .
C14 C19 C18 121.0(8) . .
C14 C19 H19 119.5 . .
C18 C19 H19 119.5 . .
C25 C20 C21 120.1(8) . .
C25 C20 P2 119.9(6) . .
C21 C20 P2 120.0(8) . .
C20 C21 C22 118.0(12) . .
C20 C21 H21 121.0 . .
C22 C21 H21 121.0 . .
C23 C22 C21 121.5(11) . .
C23 C22 H22 119.3 . .
C21 C22 H22 119.3 . .
C22 C23 C24 121.0(9) . .
C22 C23 H23 119.5 . .
C24 C23 H23 119.5 . .
C23 C24 C25 118.6(11) . .
C23 C24 H24 120.7 . .
C25 C24 H24 120.7 . .
C20 C25 C24 120.7(9) . .
C20 C25 H25 119.6 . .
C24 C25 H25 119.6 . .
C31 C26 C27 119.7(6) . .
C31 C26 P3 117.7(4) . .
C27 C26 P3 122.5(6) . .
C26 C27 C28 118.9(9) . .
C26 C27 H27 120.5 . .
C28 C27 H27 120.5 . .
C29 C28 C27 119.4(8) . .
C29 C28 H28 120.3 . .
C27 C28 H28 120.3 . .
C28 C29 C30 122.4(10) . .
C28 C29 H29 118.8 . .
C30 C29 H29 118.8 . .
C29 C30 C31 119.2(11) . .
C29 C30 H30 120.4 . .
C31 C30 H30 120.4 . .
C26 C31 C30 120.3(8) . .
C26 C31 H31 119.9 . .
C30 C31 H31 119.9 . .
C37 C32 C33 119.0(5) . .
C37 C32 P3 118.9(4) . .
C33 C32 P3 122.0(5) . .
C34 C33 C32 120.0(7) . .
C34 C33 H33 120.0 . .
C32 C33 H33 120.0 . .
C35 C34 C33 120.2(7) . .
C35 C34 H34 119.9 . .
C33 C34 H34 119.9 . .
C34 C35 C36 119.8(6) . .
C34 C35 H35 120.1 . .
C36 C35 H35 120.1 . .
C35 C36 C37 120.3(7) . .
C35 C36 H36 119.8 . .
C37 C36 H36 119.8 . .
C32 C37 C36 120.6(6) . .
C32 C37 H37 119.7 . .
C36 C37 H37 119.7 . .
P4 C38 P3 117.2(3) 2 .
P4 C38 H38A 108.0 2 .
P3 C38 H38A 108.0 . .
P4 C38 H38B 108.0 2 .
P3 C38 H38B 108.0 . .
H38A C38 H38B 107.2 . .
C40 C39 C44 119.4(6) . .
C40 C39 P4 117.5(5) . .
C44 C39 P4 123.0(4) . .
C41 C40 C39 119.9(6) . .
C41 C40 H40 120.0 . .
C39 C40 H40 120.0 . .
C42 C41 C40 120.4(6) . .
C42 C41 H41 119.8 . .
C40 C41 H41 119.8 . .
C41 C42 C43 120.4(7) . .
C41 C42 H42 119.8 . .
C43 C42 H42 119.8 . .
C44 C43 C42 119.6(7) . .
C44 C43 H43 120.2 . .
C42 C43 H43 120.2 . .
C43 C44 C39 120.2(6) . .
C43 C44 H44 119.9 . .
C39 C44 H44 119.9 . .
C50 C45 C46 120.4(7) . .
C50 C45 P4 118.5(4) . .
C46 C45 P4 121.1(7) . .
C45 C46 C47 117.7(9) . .
C45 C46 H46 121.1 . .
C47 C46 H46 121.1 . .
C48 C47 C46 121.5(7) . .
C48 C47 H47 119.2 . .
C46 C47 H47 119.2 . .
C47 C48 C49 120.2(8) . .
C47 C48 H48 119.9 . .
C49 C48 H48 119.9 . .
C48 C49 C50 119.4(9) . .
C48 C49 H49 120.3 . .
C50 C49 H49 120.3 . .
C45 C50 C49 120.8(5) . .
C45 C50 H50 119.6 . .
C49 C50 H50 119.6 . .
O2S F7 B2 56.6(10) . .
B2 F8 O2S 52.5(9) . .
C1S O1S F9 135(2) . .
B2 O2S F7 62.7(12) . .
B2 O2S F8 58.8(14) . .
F7 O2S F8 105.3(14) . .
B2 O2S F9 57.7(11) . .
F7 O2S F9 94.5(13) . .
F8 O2S F9 90.4(10) . .
O2S B2 F7 60.7(12) . .
O2S B2 F8 68.7(16) . .
F7 B2 F8 111.0(13) . .
O2S B2 F6 176.8(17) . .
F7 B2 F6 116.5(12) . .
F8 B2 F6 111.9(11) . .
O2S B2 F9 78.6(13) . .
F7 B2 F9 105.8(12) . .
F8 B2 F9 106.7(12) . .
F6 B2 F9 104.0(12) . .

loop_
_geom_bond_atom_site_label_1
_geom_bond_atom_site_label_2
_geom_bond_distance
_geom_bond_site_symmetry_2
U1 O5 1.774(3) .
U1 O6 1.775(3) .
U1 F1 2.3076(14) .
U1 O1 2.361(4) .
U1 O4 2.363(3) .
U1 O3 2.369(3) .
U1 O2 2.403(3) .
P1 O1 1.517(5) .
P1 C1 1.787(6) .
P1 C7 1.790(7) .
P1 C13 1.803(5) .
F1 U1 2.3076(14) 2
C1 C2 1.392(11) .
C1 C6 1.395(11) .
B1 F5 1.297(10) .
B1 F4 1.318(9) .
B1 F3 1.366(9) .
B1 F2 1.393(10) .
P2 O2 1.510(4) .
P2 C14 1.787(7) .
P2 C20 1.793(7) .
P2 C13 1.798(6) .
C2 C3 1.381(9) .
C2 H2 0.9500 .
P3 O3 1.492(3) .
P3 C26 1.791(6) .
P3 C32 1.795(5) .
P3 C38 1.814(5) .
C3 C4 1.360(14) .
C3 H3 0.9500 .
P4 O4 1.503(3) .
P4 C39 1.795(6) .
P4 C45 1.798(7) .
P4 C38 1.799(6) 2
C4 C5 1.400(15) .
C4 H4 0.9500 .
C5 C6 1.415(10) .
C5 H5 0.9500 .
C6 H6 0.9500 .
C7 C8 1.395(8) .
C7 C12 1.395(8) .
C8 C9 1.385(11) .
C8 H8 0.9500 .
F9 B2 1.467(18) .
F9 O1S 1.59(2) .
F9 O2S 1.70(2) .
C9 C10 1.368(11) .
C9 H9 0.9500 .
C10 C11 1.374(10) .
C10 H10 0.9500 .
C11 C12 1.394(9) .
C11 H11 0.9500 .
C12 H12 0.9500 .
C13 H13A 0.9900 .
C13 H13B 0.9900 .
C14 C19 1.369(11) .
C14 C15 1.386(10) .
C15 C16 1.413(12) .
C15 H15 0.9500 .
C16 C17 1.377(16) .
C16 H16 0.9500 .
C17 C18 1.343(13) .
C17 H17 0.9500 .
C18 C19 1.395(10) .
C18 H18 0.9500 .
C19 H19 0.9500 .
C20 C25 1.367(12) .
C20 C21 1.386(11) .
C21 C22 1.407(13) .
C21 H21 0.9500 .
C22 C23 1.340(19) .
C22 H22 0.9500 .
C23 C24 1.369(16) .
C23 H23 0.9500 .
C24 C25 1.407(10) .
C24 H24 0.9500 .
C25 H25 0.9500 .
C26 C31 1.381(9) .
C26 C27 1.383(8) .
C27 C28 1.422(13) .
C27 H27 0.9500 .
C28 C29 1.331(15) .
C28 H28 0.9500 .
C29 C30 1.368(14) .
C29 H29 0.9500 .
C30 C31 1.382(10) .
C30 H30 0.9500 .
C31 H31 0.9500 .
C32 C37 1.344(8) .
C32 C33 1.393(8) .
C33 C34 1.383(10) .
C33 H33 0.9500 .
C34 C35 1.357(11) .
C34 H34 0.9500 .
C35 C36 1.358(10) .
C35 H35 0.9500 .
C36 C37 1.393(8) .
C36 H36 0.9500 .
C37 H37 0.9500 .
C38 P4 1.799(6) 2
C38 H38A 0.9900 .
C38 H38B 0.9900 .
C39 C40 1.392(7) .
C39 C44 1.392(9) .
C40 C41 1.382(9) .
C40 H40 0.9500 .
C41 C42 1.370(11) .
C41 H41 0.9500 .
C42 C43 1.388(10) .
C42 H42 0.9500 .
C43 C44 1.383(9) .
C43 H43 0.9500 .
C44 H44 0.9500 .
C45 C50 1.353(9) .
C45 C46 1.397(8) .
C46 C47 1.399(12) .
C46 H46 0.9500 .
C47 C48 1.351(13) .
C47 H47 0.9500 .
C48 C49 1.370(10) .
C48 H48 0.9500 .
C49 C50 1.393(8) .
C49 H49 0.9500 .
C50 H50 0.9500 .
F6 B2 1.331(15) .
F7 O2S 1.254(18) .
F7 B2 1.277(16) .
F8 B2 1.293(19) .
F8 O2S 1.41(2) .
O1S C1S 1.28(2) .
O2S B2 1.20(2) .

loop_
_geom_torsion_atom_site_label_1
_geom_torsion_atom_site_label_2
_geom_torsion_atom_site_label_3
_geom_torsion_atom_site_label_4
_geom_torsion
_geom_torsion_site_symmetry_1
_geom_torsion_site_symmetry_4
O5 U1 F1 U1 -158.56(11) . 2
O6 U1 F1 U1 22.63(10) . 2
O1 U1 F1 U1 105.74(19) . 2
O4 U1 F1 U1 115.30(10) . 2
O3 U1 F1 U1 -71.14(8) . 2
O2 U1 F1 U1 -63.5(2) . 2
C1 P1 O1 U1 -142.0(4) . .
C7 P1 O1 U1 95.4(4) . .
C13 P1 O1 U1 -23.9(4) . .
O5 U1 O1 P1 137.7(4) . .
O6 U1 O1 P1 -42.1(4) . .
F1 U1 O1 P1 -126.0(3) . .
O4 U1 O1 P1 -135.4(4) . .
O3 U1 O1 P1 48.6(5) . .
O2 U1 O1 P1 47.7(3) . .
O1 P1 C1 C2 6.1(6) . .
C7 P1 C1 C2 130.5(5) . .
C13 P1 C1 C2 -112.5(5) . .
O1 P1 C1 C6 -176.4(6) . .
C7 P1 C1 C6 -52.0(7) . .
C13 P1 C1 C6 65.0(6) . .
C14 P2 O2 U1 -133.9(4) . .
C20 P2 O2 U1 105.6(4) . .
C13 P2 O2 U1 -14.7(4) . .
O5 U1 O2 P2 -113.9(4) . .
O6 U1 O2 P2 64.1(4) . .
F1 U1 O2 P2 150.2(3) . .
O1 U1 O2 P2 -22.7(3) . .
O4 U1 O2 P2 -27.8(5) . .
O3 U1 O2 P2 157.8(4) . .
C6 C1 C2 C3 -1.7(10) . .
P1 C1 C2 C3 175.7(5) . .
C26 P3 O3 U1 -57.0(9) . .
C32 P3 O3 U1 66.6(9) . .
C38 P3 O3 U1 -172.6(8) . .
O5 U1 O3 P3 -91.7(9) . .
O6 U1 O3 P3 87.1(8) . .
F1 U1 O3 P3 174.7(9) . .
O1 U1 O3 P3 -1.7(10) . .
O4 U1 O3 P3 -175.5(8) . .
O2 U1 O3 P3 -0.8(8) . .
C1 C2 C3 C4 -1.4(11) . .
C39 P4 O4 U1 -103.7(5) . .
C45 P4 O4 U1 133.7(4) . .
C38 P4 O4 U1 14.1(5) 2 .
O5 U1 O4 P4 164.0(5) . .
O6 U1 O4 P4 -14.0(5) . .
F1 U1 O4 P4 -101.9(4) . .
O1 U1 O4 P4 71.7(5) . .
O3 U1 O4 P4 -111.9(5) . .
O2 U1 O4 P4 76.9(5) . .
C2 C3 C4 C5 4.1(14) . .
C3 C4 C5 C6 -3.7(16) . .
C2 C1 C6 C5 2.2(12) . .
P1 C1 C6 C5 -175.3(7) . .
C4 C5 C6 C1 0.5(15) . .
O1 P1 C7 C8 98.4(7) . .
C1 P1 C7 C8 -23.7(8) . .
C13 P1 C7 C8 -141.3(6) . .
O1 P1 C7 C12 -77.0(6) . .
C1 P1 C7 C12 160.9(5) . .
C13 P1 C7 C12 43.3(6) . .
C12 C7 C8 C9 0.2(13) . .
P1 C7 C8 C9 -175.2(7) . .
C7 C8 C9 C10 0.0(15) . .
C8 C9 C10 C11 -0.7(15) . .
C9 C10 C11 C12 1.2(13) . .
C10 C11 C12 C7 -1.0(11) . .
C8 C7 C12 C11 0.3(10) . .
P1 C7 C12 C11 175.8(5) . .
O2 P2 C13 P1 53.3(3) . .
C14 P2 C13 P1 175.1(3) . .
C20 P2 C13 P1 -68.2(4) . .
O1 P1 C13 P2 -38.1(3) . .
C1 P1 C13 P2 80.4(4) . .
C7 P1 C13 P2 -161.0(3) . .
O2 P2 C14 C19 134.2(5) . .
C20 P2 C14 C19 -104.1(6) . .
C13 P2 C14 C19 12.4(6) . .
O2 P2 C14 C15 -45.1(6) . .
C20 P2 C14 C15 76.6(6) . .
C13 P2 C14 C15 -166.9(5) . .
C19 C14 C15 C16 -1.0(11) . .
P2 C14 C15 C16 178.4(6) . .
C14 C15 C16 C17 0.7(13) . .
C15 C16 C17 C18 -0.6(14) . .
C16 C17 C18 C19 0.9(13) . .
C15 C14 C19 C18 1.2(10) . .
P2 C14 C19 C18 -178.1(5) . .
C17 C18 C19 C14 -1.2(11) . .
O2 P2 C20 C25 9.9(6) . .
C14 P2 C20 C25 -112.3(6) . .
C13 P2 C20 C25 131.9(5) . .
O2 P2 C20 C21 -170.5(6) . .
C14 P2 C20 C21 67.3(7) . .
C13 P2 C20 C21 -48.5(7) . .
C25 C20 C21 C22 -0.9(12) . .
P2 C20 C21 C22 179.5(7) . .
C20 C21 C22 C23 3.9(17) . .
C21 C22 C23 C24 -5.0(19) . .
C22 C23 C24 C25 3.0(15) . .
C21 C20 C25 C24 -1.0(11) . .
P2 C20 C25 C24 178.7(5) . .
C23 C24 C25 C20 0.0(11) . .
O3 P3 C26 C31 -18.6(6) . .
C32 P3 C26 C31 -142.8(5) . .
C38 P3 C26 C31 100.9(5) . .
O3 P3 C26 C27 162.5(5) . .
C32 P3 C26 C27 38.3(6) . .
C38 P3 C26 C27 -78.0(6) . .
C31 C26 C27 C28 -2.0(11) . .
P3 C26 C27 C28 176.9(6) . .
C26 C27 C28 C29 3.0(15) . .
C27 C28 C29 C30 -2(2) . .
C28 C29 C30 C31 0(2) . .
C27 C26 C31 C30 0.1(12) . .
P3 C26 C31 C30 -178.8(8) . .
C29 C30 C31 C26 0.8(17) . .
O3 P3 C32 C37 -20.7(6) . .
C26 P3 C32 C37 102.9(5) . .
C38 P3 C32 C37 -143.1(5) . .
O3 P3 C32 C33 158.6(6) . .
C26 P3 C32 C33 -77.8(6) . .
C38 P3 C32 C33 36.2(7) . .
C37 C32 C33 C34 -0.2(12) . .
P3 C32 C33 C34 -179.5(7) . .
C32 C33 C34 C35 -0.8(15) . .
C33 C34 C35 C36 0.7(15) . .
C34 C35 C36 C37 0.3(14) . .
C33 C32 C37 C36 1.2(11) . .
P3 C32 C37 C36 -179.5(6) . .
C35 C36 C37 C32 -1.2(13) . .
O3 P3 C38 P4 -39.1(4) . 2
C26 P3 C38 P4 -158.4(3) . 2
C32 P3 C38 P4 83.7(3) . 2
O4 P4 C39 C40 -13.4(7) . .
C45 P4 C39 C40 107.7(6) . .
C38 P4 C39 C40 -134.3(6) 2 .
O4 P4 C39 C44 163.9(7) . .
C45 P4 C39 C44 -75.0(8) . .
C38 P4 C39 C44 43.0(8) 2 .
C44 C39 C40 C41 2.4(12) . .
P4 C39 C40 C41 179.8(6) . .
C39 C40 C41 C42 -2.4(13) . .
C40 C41 C42 C43 1.5(15) . .
C41 C42 C43 C44 -0.7(16) . .
C42 C43 C44 C39 0.8(15) . .
C40 C39 C44 C43 -1.6(13) . .
P4 C39 C44 C43 -178.8(7) . .
O4 P4 C45 C50 -14.1(5) . .
C39 P4 C45 C50 -135.4(4) . .
C38 P4 C45 C50 107.5(4) 2 .
O4 P4 C45 C46 168.9(5) . .
C39 P4 C45 C46 47.6(6) . .
C38 P4 C45 C46 -69.4(5) 2 .
C50 C45 C46 C47 1.3(10) . .
P4 C45 C46 C47 178.2(6) . .
C45 C46 C47 C48 0.9(12) . .
C46 C47 C48 C49 -2.0(13) . .
C47 C48 C49 C50 0.9(11) . .
C46 C45 C50 C49 -2.3(8) . .
P4 C45 C50 C49 -179.3(4) . .
C48 C49 C50 C45 1.3(9) . .
B2 F9 O1S C1S 53(7) . .
O2S F9 O1S C1S 99(3) . .
B2 F7 O2S F8 41.8(12) . .
B2 F7 O2S F9 -49.9(11) . .
B2 F8 O2S F7 -43.8(12) . .
B2 F8 O2S F9 51.0(11) . .
O1S F9 O2S B2 -167(2) . .
B2 F9 O2S F7 53.5(13) . .
O1S F9 O2S F7 -113.6(17) . .
B2 F9 O2S F8 -51.9(13) . .
O1S F9 O2S F8 141.0(16) . .
F8 O2S B2 F7 -131.3(12) . .
F9 O2S B2 F7 115.6(13) . .
F7 O2S B2 F8 131.3(12) . .
F9 O2S B2 F8 -113.1(11) . .
F7 O2S B2 F6 30(39) . .
F8 O2S B2 F6 -101(39) . .
F9 O2S B2 F6 146(39) . .
F7 O2S B2 F9 -115.6(13) . .
F8 O2S B2 F9 113.1(11) . .
O2S F7 B2 F8 -48.6(16) . .
O2S F7 B2 F6 -178(2) . .
O2S F7 B2 F9 66.8(16) . .
O2S F8 B2 F7 44.6(11) . .
O2S F8 B2 F6 176.6(19) . .
O2S F8 B2 F9 -70.2(12) . .
O1S F9 B2 O2S 55(7) . .
O1S F9 B2 F7 0(7) . .
O2S F9 B2 F7 -54.9(14) . .
O1S F9 B2 F8 118(6) . .
O2S F9 B2 F8 63.4(15) . .
O1S F9 B2 F6 -123(6) . .
O2S F9 B2 F6 -178(2) . .
